data_7107638
loop_
_publ_author_name
'Michael Krische'
'Abbas Hassan'
'Timothy Montgomery'

_publ_section_title
;
 Consecutive iridium catalyzed C-C and C-H bond forming hydrogenations for
 the diastereo- and enantioselective synthesis of syn-3-fluoro-1-alcohols:
 C-H (2-fluoro)allylation of primary alcohols
;
_journal_name_full Chem.Commun.
_journal_page_first 4692
_journal_paper_doi 10.1039/c2cc31743e
_journal_volume 48
_journal_year 2012
_chemical_absolute_configuration ad
_chemical_formula_moiety 'C10 H12 Br F O'
_chemical_formula_sum 'C10 H12 Br F O'
_chemical_formula_weight 247.11
_chemical_name_systematic
;
?
;
_space_group_IT_number 19
_symmetry_cell_setting orthorhombic
_symmetry_space_group_name_Hall 'P 2ac 2ab'
_symmetry_space_group_name_H-M 'P 21 21 21'
_atom_sites_solution_hydrogens geom
_atom_sites_solution_primary direct
_atom_sites_solution_secondary difmap
_audit_creation_method SHELXL-97
_cell_angle_alpha 90.00
_cell_angle_beta 90.00
_cell_angle_gamma 90.00
_cell_formula_units_Z 12
_cell_length_a 5.6093(12)
_cell_length_b 14.340(2)
_cell_length_c 39.901(4)
_cell_measurement_reflns_used 17833
_cell_measurement_temperature 100(2)
_cell_measurement_theta_max 25.0
_cell_measurement_theta_min 3.0
_cell_volume 3209.5(9)
_computing_cell_refinement 'CrystalClear (Rigaku Inc., 2008)'
_computing_data_collection 'CrystalClear (Rigaku Inc., 2008)'
_computing_data_reduction 'CrystalClear (Rigaku Inc., 2008)'
_computing_molecular_graphics 'XP SHELXTL/PC, Siemens Analytical'
_computing_structure_refinement 'XL SHELXTL/PC, Siemens Analytical'
_computing_structure_solution
;

SIR97 - Altomare A., Burla M.C., Camalli M., Cascarano G.L., Giacovazzo C.,
Guagliardi A., Moliterni A.G.G., Polidori G.,Spagna R.
;
_diffrn_ambient_temperature 100(2)
_diffrn_measured_fraction_theta_full 0.984
_diffrn_measured_fraction_theta_max 0.984
_diffrn_measurement_device_type 'Rigaku AFC-12 with Saturn 724+ CCD'
_diffrn_measurement_method \w-scans
_diffrn_radiation_monochromator graphite
_diffrn_radiation_source 'fine-focus sealed tube'
_diffrn_radiation_type MoK\a
_diffrn_radiation_wavelength 0.71075
_diffrn_reflns_av_R_equivalents 0.0888
_diffrn_reflns_av_sigmaI/netI 0.1269
_diffrn_reflns_limit_h_max 6
_diffrn_reflns_limit_h_min -6
_diffrn_reflns_limit_k_max 12
_diffrn_reflns_limit_k_min -17
_diffrn_reflns_limit_l_max 46
_diffrn_reflns_limit_l_min -40
_diffrn_reflns_number 17775
_diffrn_reflns_theta_full 25.00
_diffrn_reflns_theta_max 25.00
_diffrn_reflns_theta_min 3.02
_exptl_absorpt_coefficient_mu 3.816
_exptl_absorpt_correction_T_max 1.00
_exptl_absorpt_correction_T_min 0.714
_exptl_absorpt_correction_type multi-scan
_exptl_absorpt_process_details
;
Abscor. T. Higashi (2001). The Rigaku Corporation, Tokyo, Japan.
;
_exptl_crystal_colour colorless
_exptl_crystal_density_diffrn 1.534
_exptl_crystal_density_method 'not measured'
_exptl_crystal_description needle
_exptl_crystal_F_000 1488
_exptl_crystal_size_max 0.60
_exptl_crystal_size_mid 0.02
_exptl_crystal_size_min 0.02
_refine_diff_density_max 0.775
_refine_diff_density_min -0.572
_refine_diff_density_rms 0.114
_refine_ls_abs_structure_details 'Flack H D (1983), Acta Cryst. A39, 876-881'
_refine_ls_abs_structure_Flack -0.01(2)
_refine_ls_extinction_method none
_refine_ls_goodness_of_fit_ref 1.129
_refine_ls_hydrogen_treatment constr
_refine_ls_matrix_type full
_refine_ls_number_parameters 355
_refine_ls_number_reflns 5541
_refine_ls_number_restraints 0
_refine_ls_restrained_S_all 1.129
_refine_ls_R_factor_all 0.1404
_refine_ls_R_factor_gt 0.0764
_refine_ls_shift/su_max 0.001
_refine_ls_shift/su_mean 0.000
_refine_ls_structure_factor_coef Fsqd
_refine_ls_weighting_details 'calc w=1/[\s^2^(Fo^2^)+(0.0369P)^2^+3.4784P] where P=(Fo^2^+2Fc^2^)/3'
_refine_ls_weighting_scheme calc
_refine_ls_wR_factor_gt 0.1259
_refine_ls_wR_factor_ref 0.1521
_reflns_number_gt 3252
_reflns_number_total 5541
_reflns_threshold_expression >2sigma(I)
_cod_data_source_file c2cc31743e.txt
_cod_data_source_block shelxl
_cod_original_sg_symbol_H-M P212121
_cod_database_code 7107638

loop_
_symmetry_equiv_pos_as_xyz
'x, y, z'
'-x+1/2, -y, z+1/2'
'x+1/2, -y+1/2, -z'
'-x, y+1/2, -z+1/2'

loop_
_atom_site_label
_atom_site_type_symbol
_atom_site_fract_x
_atom_site_fract_y
_atom_site_fract_z
_atom_site_U_iso_or_equiv
_atom_site_adp_type
_atom_site_occupancy
_atom_site_symmetry_multiplicity
_atom_site_calc_flag
_atom_site_refinement_flags
Br1 Br 0.9529(2) 0.90219(8) 0.80092(2) 0.0611(4) Uani 1 1 d .
F1 F 1.0953(10) 0.6092(4) 0.63574(16) 0.0607(18) Uani 1 1 d .
O1 O 1.0346(11) 0.8937(4) 0.62785(12) 0.0369(15) Uani 1 1 d .
C1 C 0.987(2) 0.8754(6) 0.7533(2) 0.041(3) Uani 1 1 d .
C2 C 0.8149(18) 0.9052(7) 0.7314(2) 0.044(3) Uani 1 1 d .
H2 H 0.6824 0.9400 0.7394 0.053 Uiso 1 1 calc R
C3 C 0.8344(18) 0.8843(7) 0.6974(2) 0.037(3) Uani 1 1 d .
H3 H 0.7156 0.9054 0.6822 0.045 Uiso 1 1 calc R
C4 C 1.028(2) 0.8322(6) 0.6854(2) 0.036(2) Uani 1 1 d .
C5 C 1.1998(18) 0.8036(7) 0.7086(2) 0.036(3) Uani 1 1 d .
H5 H 1.3336 0.7690 0.7009 0.043 Uiso 1 1 calc R
C6 C 1.181(2) 0.8240(7) 0.7429(3) 0.043(3) Uani 1 1 d .
H6 H 1.2984 0.8031 0.7584 0.052 Uiso 1 1 calc R
C7 C 1.0451(19) 0.8094(6) 0.6479(2) 0.038(2) Uani 1 1 d .
H7 H 1.2038 0.7796 0.6439 0.046 Uiso 1 1 calc R
C8 C 0.8582(17) 0.7437(7) 0.6356(2) 0.037(3) Uani 1 1 d .
H8A H 0.8664 0.7406 0.6108 0.045 Uiso 1 1 calc R
H8B H 0.6994 0.7685 0.6417 0.045 Uiso 1 1 calc R
C9 C 0.8831(19) 0.6464(7) 0.6496(2) 0.042(3) Uani 1 1 d .
H9 H 0.8978 0.6494 0.6745 0.051 Uiso 1 1 calc R
C10 C 0.682(2) 0.5823(7) 0.6402(3) 0.054(3) Uani 1 1 d .
H10A H 0.6641 0.5812 0.6158 0.081 Uiso 1 1 calc R
H10B H 0.5336 0.6048 0.6505 0.081 Uiso 1 1 calc R
H10C H 0.7163 0.5192 0.6484 0.081 Uiso 1 1 calc R
Br2 Br 0.5324(2) 0.53871(7) 0.53794(2) 0.0529(4) Uani 1 1 d .
F2 F 0.2452(12) 1.1556(5) 0.53402(19) 0.072(2) Uani 1 1 d .
O2 O 0.7067(11) 0.9872(4) 0.59160(15) 0.0398(18) Uani 1 1 d .
C11 C 0.5765(19) 0.6685(6) 0.5443(2) 0.035(3) Uani 1 1 d .
C12 C 0.7786(18) 0.7108(7) 0.5313(2) 0.035(3) Uani 1 1 d .
H12 H 0.8966 0.6751 0.5199 0.042 Uiso 1 1 calc R
C13 C 0.8041(18) 0.8065(7) 0.5352(2) 0.038(3) Uani 1 1 d .
H13 H 0.9387 0.8366 0.5256 0.045 Uiso 1 1 calc R
C14 C 0.6399(19) 0.8587(7) 0.5525(2) 0.033(3) Uani 1 1 d .
C15 C 0.443(2) 0.8137(6) 0.5665(2) 0.036(2) Uani 1 1 d .
H15 H 0.3291 0.8485 0.5789 0.043 Uiso 1 1 calc R
C16 C 0.4139(19) 0.7176(7) 0.5624(2) 0.043(3) Uani 1 1 d .
H16 H 0.2813 0.6868 0.5723 0.052 Uiso 1 1 calc R
C17 C 0.6697(18) 0.9626(7) 0.5565(2) 0.040(3) Uani 1 1 d .
H17 H 0.8146 0.9819 0.5436 0.049 Uiso 1 1 calc R
C18 C 0.457(2) 1.0176(6) 0.5429(2) 0.050(3) Uani 1 1 d .
H18A H 0.4316 0.9996 0.5192 0.060 Uiso 1 1 calc R
H18B H 0.3127 0.9985 0.5555 0.060 Uiso 1 1 calc R
C19 C 0.476(2) 1.1221(6) 0.5446(2) 0.046(3) Uani 1 1 d .
H19 H 0.5069 1.1417 0.5682 0.055 Uiso 1 1 calc R
C20 C 0.651(2) 1.1649(9) 0.5227(3) 0.069(4) Uani 1 1 d .
H20A H 0.6172 1.1474 0.4994 0.103 Uiso 1 1 calc R
H20B H 0.8106 1.1434 0.5288 0.103 Uiso 1 1 calc R
H20C H 0.6423 1.2329 0.5249 0.103 Uiso 1 1 calc R
Br3 Br 0.9944(3) 1.40492(7) 0.57919(3) 0.0655(4) Uani 1 1 d .
F3 F 1.5959(12) 1.1430(4) 0.72750(16) 0.0618(19) Uani 1 1 d .
O3 O 1.4120(11) 0.9953(4) 0.64387(14) 0.0386(17) Uani 1 1 d .
C21 C 1.136(2) 1.3075(7) 0.6045(3) 0.055(4) Uani 1 1 d .
C22 C 1.020(2) 1.2223(7) 0.6061(2) 0.045(3) Uani 1 1 d .
H22 H 0.8767 1.2128 0.5939 0.054 Uiso 1 1 calc R
C23 C 1.1129(19) 1.1516(7) 0.6252(2) 0.042(3) Uani 1 1 d .
H23 H 1.0274 1.0947 0.6273 0.050 Uiso 1 1 calc R
C24 C 1.3320(18) 1.1622(7) 0.6416(2) 0.033(2) Uani 1 1 d .
C25 C 1.444(2) 1.2465(7) 0.6397(2) 0.049(3) Uani 1 1 d .
H25 H 1.5915 1.2550 0.6510 0.059 Uiso 1 1 calc R
C26 C 1.347(2) 1.3205(7) 0.6215(3) 0.049(3) Uani 1 1 d .
H26 H 1.4255 1.3792 0.6208 0.059 Uiso 1 1 calc R
C27 C 1.4277(18) 1.0821(6) 0.6626(2) 0.039(3) Uani 1 1 d .
H27 H 1.5995 1.0947 0.6675 0.047 Uiso 1 1 calc R
C28 C 1.2972(17) 1.0683(6) 0.6960(2) 0.034(3) Uani 1 1 d .
H28A H 1.1237 1.0652 0.6916 0.041 Uiso 1 1 calc R
H28B H 1.3462 1.0077 0.7057 0.041 Uiso 1 1 calc R
C29 C 1.343(2) 1.1437(8) 0.7215(3) 0.049(3) Uani 1 1 d .
H29 H 1.2943 1.2056 0.7121 0.059 Uiso 1 1 calc R
C30 C 1.225(2) 1.1281(7) 0.7549(2) 0.053(3) Uani 1 1 d .
H30A H 1.2612 1.0650 0.7629 0.079 Uiso 1 1 calc R
H30B H 1.0519 1.1351 0.7524 0.079 Uiso 1 1 calc R
H30C H 1.2842 1.1739 0.7711 0.079 Uiso 1 1 calc R

loop_
_atom_site_aniso_label
_atom_site_aniso_U_11
_atom_site_aniso_U_22
_atom_site_aniso_U_33
_atom_site_aniso_U_23
_atom_site_aniso_U_13
_atom_site_aniso_U_12
Br1 0.0860(10) 0.0656(7) 0.0318(5) -0.0083(5) 0.0020(7) -0.0217(9)
F1 0.039(4) 0.049(4) 0.093(5) -0.003(4) 0.005(4) 0.013(3)
O1 0.036(4) 0.047(4) 0.029(3) 0.007(3) -0.003(3) -0.004(4)
C1 0.044(7) 0.049(6) 0.030(5) -0.006(4) 0.004(6) -0.024(7)
C2 0.034(7) 0.053(7) 0.045(7) -0.021(6) 0.005(5) 0.000(6)
C3 0.030(6) 0.043(7) 0.040(6) 0.001(5) -0.004(5) -0.007(6)
C4 0.033(6) 0.037(6) 0.038(5) 0.006(4) 0.004(6) -0.009(6)
C5 0.030(7) 0.034(6) 0.043(7) 0.002(5) -0.002(5) 0.001(5)
C6 0.058(8) 0.031(6) 0.042(7) 0.014(5) -0.016(6) -0.001(6)
C7 0.034(6) 0.038(6) 0.042(6) 0.000(4) 0.005(6) -0.004(6)
C8 0.032(6) 0.042(7) 0.038(6) -0.004(5) 0.002(5) -0.002(5)
C9 0.050(8) 0.042(7) 0.035(6) -0.005(5) -0.005(5) 0.003(6)
C10 0.065(8) 0.050(8) 0.048(7) -0.012(6) -0.008(6) 0.001(7)
Br2 0.0794(9) 0.0388(6) 0.0405(5) 0.0014(4) -0.0040(7) 0.0038(7)
F2 0.070(5) 0.062(5) 0.084(5) 0.007(4) -0.015(4) 0.013(4)
O2 0.041(4) 0.049(5) 0.030(4) -0.006(3) 0.003(3) -0.003(4)
C11 0.043(7) 0.043(6) 0.018(5) 0.002(4) 0.012(5) 0.000(6)
C12 0.029(7) 0.052(7) 0.024(5) -0.007(5) -0.011(5) 0.020(6)
C13 0.028(6) 0.057(8) 0.028(5) -0.003(5) -0.005(5) -0.001(6)
C14 0.035(7) 0.043(7) 0.021(5) 0.004(4) -0.005(5) 0.000(5)
C15 0.041(7) 0.035(6) 0.032(5) -0.006(4) -0.006(5) 0.004(6)
C16 0.045(8) 0.059(8) 0.025(5) 0.003(5) -0.003(5) -0.008(6)
C17 0.039(7) 0.054(8) 0.028(6) -0.001(5) 0.012(5) -0.012(6)
C18 0.069(8) 0.047(7) 0.035(5) 0.003(4) -0.009(6) 0.012(7)
C19 0.042(7) 0.046(7) 0.050(6) 0.002(5) -0.012(6) -0.005(7)
C20 0.064(9) 0.080(10) 0.063(9) 0.011(7) 0.018(7) -0.002(8)
Br3 0.0983(10) 0.0442(6) 0.0540(6) 0.0110(5) 0.0140(8) 0.0138(9)
F3 0.059(5) 0.069(5) 0.058(4) -0.012(3) -0.005(4) -0.011(4)
O3 0.033(4) 0.046(4) 0.037(4) -0.003(3) -0.001(3) 0.007(3)
C21 0.090(11) 0.034(7) 0.039(7) -0.006(5) 0.013(7) -0.001(7)
C22 0.043(7) 0.050(7) 0.043(5) -0.008(5) -0.002(6) 0.003(7)
C23 0.046(8) 0.044(7) 0.035(6) 0.005(5) 0.010(5) 0.011(6)
C24 0.034(7) 0.029(6) 0.037(6) 0.000(5) 0.006(5) 0.011(5)
C25 0.066(8) 0.042(6) 0.040(5) -0.018(5) 0.008(6) -0.011(7)
C26 0.067(9) 0.034(7) 0.047(7) -0.010(5) 0.019(7) -0.018(6)
C27 0.036(7) 0.039(6) 0.041(5) -0.009(4) -0.024(5) -0.003(5)
C28 0.029(6) 0.039(7) 0.034(5) 0.003(4) 0.003(5) 0.002(5)
C29 0.051(9) 0.044(8) 0.052(8) -0.012(6) 0.015(6) 0.003(6)
C30 0.090(9) 0.039(7) 0.029(6) -0.004(5) 0.002(6) -0.009(6)

loop_
_atom_type_symbol
_atom_type_description
_atom_type_scat_dispersion_real
_atom_type_scat_dispersion_imag
_atom_type_scat_source
C C 0.0033 0.0016 'International Tables Vol C Tables 4.2.6.8 and 6.1.1.4'
H H 0.0000 0.0000 'International Tables Vol C Tables 4.2.6.8 and 6.1.1.4'
O O 0.0106 0.0060 'International Tables Vol C Tables 4.2.6.8 and 6.1.1.4'
F F 0.0171 0.0103 'International Tables Vol C Tables 4.2.6.8 and 6.1.1.4'
Br Br -0.2901 2.4595 'International Tables Vol C Tables 4.2.6.8 and 6.1.1.4'

loop_
_geom_angle_atom_site_label_1
_geom_angle_atom_site_label_2
_geom_angle_atom_site_label_3
_geom_angle
C2 C1 C6 122.0(9)
C2 C1 Br1 119.4(8)
C6 C1 Br1 118.6(8)
C1 C2 C3 119.9(10)
C1 C2 H2 120.1
C3 C2 H2 120.1
C2 C3 C4 120.5(10)
C2 C3 H3 119.7
C4 C3 H3 119.7
C5 C4 C3 117.6(9)
C5 C4 C7 122.7(10)
C3 C4 C7 119.6(10)
C4 C5 C6 122.3(10)
C4 C5 H5 118.9
C6 C5 H5 118.9
C1 C6 C5 117.7(10)
C1 C6 H6 121.2
C5 C6 H6 121.2
O1 C7 C8 108.4(8)
O1 C7 C4 110.9(7)
C8 C7 C4 114.4(8)
O1 C7 H7 107.6
C8 C7 H7 107.6
C4 C7 H7 107.6
C7 C8 C9 113.3(8)
C7 C8 H8A 108.9
C9 C8 H8A 108.9
C7 C8 H8B 108.9
C9 C8 H8B 108.9
H8A C8 H8B 107.7
F1 C9 C10 107.7(8)
F1 C9 C8 106.3(8)
C10 C9 C8 113.8(9)
F1 C9 H9 109.6
C10 C9 H9 109.6
C8 C9 H9 109.6
C9 C10 H10A 109.5
C9 C10 H10B 109.5
H10A C10 H10B 109.5
C9 C10 H10C 109.5
H10A C10 H10C 109.5
H10B C10 H10C 109.5
C16 C11 C12 121.5(9)
C16 C11 Br2 119.5(8)
C12 C11 Br2 119.0(7)
C11 C12 C13 118.2(9)
C11 C12 H12 120.9
C13 C12 H12 120.9
C14 C13 C12 121.8(10)
C14 C13 H13 119.1
C12 C13 H13 119.1
C13 C14 C15 118.7(9)
C13 C14 C17 121.2(10)
C15 C14 C17 120.1(9)
C14 C15 C16 120.1(10)
C14 C15 H15 119.9
C16 C15 H15 119.9
C11 C16 C15 119.6(10)
C11 C16 H16 120.2
C15 C16 H16 120.2
O2 C17 C14 110.9(8)
O2 C17 C18 109.0(8)
C14 C17 C18 112.7(9)
O2 C17 H17 108.1
C14 C17 H17 108.1
C18 C17 H17 108.1
C19 C18 C17 116.1(10)
C19 C18 H18A 108.3
C17 C18 H18A 108.3
C19 C18 H18B 108.3
C17 C18 H18B 108.3
H18A C18 H18B 107.4
F2 C19 C20 106.8(8)
F2 C19 C18 104.6(9)
C20 C19 C18 116.4(10)
F2 C19 H19 109.6
C20 C19 H19 109.6
C18 C19 H19 109.6
C19 C20 H20A 109.5
C19 C20 H20B 109.5
H20A C20 H20B 109.5
C19 C20 H20C 109.5
H20A C20 H20C 109.5
H20B C20 H20C 109.5
C26 C21 C22 120.1(11)
C26 C21 Br3 121.4(9)
C22 C21 Br3 118.5(10)
C23 C22 C21 120.0(11)
C23 C22 H22 120.0
C21 C22 H22 120.0
C22 C23 C24 120.8(11)
C22 C23 H23 119.6
C24 C23 H23 119.6
C25 C24 C23 118.4(10)
C25 C24 C27 122.4(10)
C23 C24 C27 119.0(9)
C24 C25 C26 121.4(11)
C24 C25 H25 119.3
C26 C25 H25 119.3
C21 C26 C25 119.2(10)
C21 C26 H26 120.4
C25 C26 H26 120.4
O3 C27 C24 109.9(7)
O3 C27 C28 107.9(7)
C24 C27 C28 114.2(8)
O3 C27 H27 108.2
C24 C27 H27 108.2
C28 C27 H27 108.2
C29 C28 C27 114.2(8)
C29 C28 H28A 108.7
C27 C28 H28A 108.7
C29 C28 H28B 108.7
C27 C28 H28B 108.7
H28A C28 H28B 107.6
F3 C29 C28 106.1(9)
F3 C29 C30 106.6(10)
C28 C29 C30 114.4(9)
F3 C29 H29 109.9
C28 C29 H29 109.9
C30 C29 H29 109.9
C29 C30 H30A 109.5
C29 C30 H30B 109.5
H30A C30 H30B 109.5
C29 C30 H30C 109.5
H30A C30 H30C 109.5
H30B C30 H30C 109.5

loop_
_geom_bond_atom_site_label_1
_geom_bond_atom_site_label_2
_geom_bond_distance
Br1 C1 1.946(8)
F1 C9 1.417(11)
O1 C7 1.451(10)
C1 C2 1.371(14)
C1 C6 1.380(14)
C2 C3 1.396(13)
C2 H2 0.9500
C3 C4 1.403(14)
C3 H3 0.9500
C4 C5 1.397(13)
C4 C7 1.534(12)
C5 C6 1.403(13)
C5 H5 0.9500
C6 H6 0.9500
C7 C8 1.493(13)
C7 H7 1.0000
C8 C9 1.510(12)
C8 H8A 0.9900
C8 H8B 0.9900
C9 C10 1.503(14)
C9 H9 1.0000
C10 H10A 0.9800
C10 H10B 0.9800
C10 H10C 0.9800
Br2 C11 1.895(9)
F2 C19 1.445(12)
O2 C17 1.460(10)
C11 C16 1.361(12)
C11 C12 1.387(13)
C12 C13 1.389(13)
C12 H12 0.9500
C13 C14 1.374(13)
C13 H13 0.9500
C14 C15 1.395(14)
C14 C17 1.508(13)
C15 C16 1.397(12)
C15 H15 0.9500
C16 H16 0.9500
C17 C18 1.532(14)
C17 H17 1.0000
C18 C19 1.504(12)
C18 H18A 0.9900
C18 H18B 0.9900
C19 C20 1.448(14)
C19 H19 1.0000
C20 H20A 0.9800
C20 H20B 0.9800
C20 H20C 0.9800
Br3 C21 1.898(12)
F3 C29 1.437(12)
O3 C27 1.455(10)
C21 C26 1.376(16)
C21 C22 1.384(14)
C22 C23 1.371(13)
C22 H22 0.9500
C23 C24 1.401(14)
C23 H23 0.9500
C24 C25 1.364(13)
C24 C27 1.521(12)
C25 C26 1.399(13)
C25 H25 0.9500
C26 H26 0.9500
C27 C28 1.535(12)
C27 H27 1.0000
C28 C29 1.505(13)
C28 H28A 0.9900
C28 H28B 0.9900
C29 C30 1.507(14)
C29 H29 1.0000
C30 H30A 0.9800
C30 H30B 0.9800
C30 H30C 0.9800

loop_
_geom_torsion_atom_site_label_1
_geom_torsion_atom_site_label_2
_geom_torsion_atom_site_label_3
_geom_torsion_atom_site_label_4
_geom_torsion
C6 C1 C2 C3 -0.7(16)
Br1 C1 C2 C3 -178.3(7)
C1 C2 C3 C4 0.6(15)
C2 C3 C4 C5 -0.7(14)
C2 C3 C4 C7 179.5(9)
C3 C4 C5 C6 0.9(14)
C7 C4 C5 C6 -179.3(9)
C2 C1 C6 C5 0.9(15)
Br1 C1 C6 C5 178.5(7)
C4 C5 C6 C1 -1.0(15)
C5 C4 C7 O1 -124.6(9)
C3 C4 C7 O1 55.3(12)
C5 C4 C7 C8 112.5(11)
C3 C4 C7 C8 -67.7(11)
O1 C7 C8 C9 168.3(8)
C4 C7 C8 C9 -67.4(11)
C7 C8 C9 F1 -67.6(9)
C7 C8 C9 C10 174.0(8)
C16 C11 C12 C13 -4.4(14)
Br2 C11 C12 C13 177.9(7)
C11 C12 C13 C14 2.4(14)
C12 C13 C14 C15 0.2(13)
C12 C13 C14 C17 -179.9(9)
C13 C14 C15 C16 -1.0(13)
C17 C14 C15 C16 179.1(9)
C12 C11 C16 C15 3.7(14)
Br2 C11 C16 C15 -178.6(7)
C14 C15 C16 C11 -0.9(14)
C13 C14 C17 O2 -114.8(9)
C15 C14 C17 O2 65.1(11)
C13 C14 C17 C18 122.7(10)
C15 C14 C17 C18 -57.4(11)
O2 C17 C18 C19 59.0(11)
C14 C17 C18 C19 -177.5(8)
C17 C18 C19 F2 -173.6(8)
C17 C18 C19 C20 68.8(12)
C26 C21 C22 C23 1.7(16)
Br3 C21 C22 C23 -177.5(7)
C21 C22 C23 C24 -4.2(15)
C22 C23 C24 C25 3.9(14)
C22 C23 C24 C27 179.8(8)
C23 C24 C25 C26 -1.2(14)
C27 C24 C25 C26 -176.9(9)
C22 C21 C26 C25 1.0(16)
Br3 C21 C26 C25 -179.8(7)
C24 C25 C26 C21 -1.3(16)
C25 C24 C27 O3 -136.4(9)
C23 C24 C27 O3 47.9(11)
C25 C24 C27 C28 102.2(11)
C23 C24 C27 C28 -73.5(10)
O3 C27 C28 C29 167.0(8)
C24 C27 C28 C29 -70.4(11)
C27 C28 C29 F3 -60.1(11)
C27 C28 C29 C30 -177.2(9)
